data_2103604
loop_
_publ_author_name
'Hardie, Michaele J.'
'Martin, Anthony'
'Pinkerton, A. Alan'
'Zhurova, Elizabeth A.'

_publ_section_title
;
 Anisotropic thermal expansion of potassium dinitramide: a
 variable-temperature crystallographic study
;
_journal_issue 2
_journal_name_full 'Acta Crystallographica Section B'
_journal_page_first 113
_journal_page_last 118
_journal_paper_doi 10.1107/S0108768100018887
_journal_volume 57
_journal_year 2001
_chemical_formula_sum 'K N3 O4'
_chemical_formula_weight 145.13
_chemical_name_common 'potassium dinitramide'
_chemical_name_systematic
;
 ?
;
_space_group_IT_number 14
_symmetry_cell_setting monoclinic
_symmetry_space_group_name_Hall '-P 2yn'
_symmetry_space_group_name_H-M 'P 1 21/n 1'
_audit_creation_method SHELXL
_cell_angle_alpha 90.00
_cell_angle_beta 97.6390(10)
_cell_angle_gamma 90.00
_cell_formula_units_Z 4
_cell_length_a 6.61140(10)
_cell_length_b 9.2299(2)
_cell_length_c 7.1878(2)
_cell_measurement_reflns_used 2693
_cell_measurement_temperature 250.0(10)
_cell_measurement_theta_max 23.35
_cell_measurement_theta_min 6.31
_cell_volume 434.725(17)
_computing_cell_refinement 'Siemens SAINT'
_computing_data_collection 'Siemens SMART'
_computing_data_reduction 'Siemens SAINT'
_computing_molecular_graphics 'Siemens SHELXTL'
_computing_publication_material 'Siemens SHELXTL and the Toledo cifomatic'
_computing_structure_refinement 'SHELXL-93 (Sheldrick, 1993)'
_computing_structure_solution 'SHELXS-86 (Sheldrick, 1990)'
_diffrn_ambient_temperature 250.0(10)
_diffrn_measurement_device Platform
_diffrn_measurement_method '\w scans'
_diffrn_radiation_monochromator graphite
_diffrn_radiation_source 'Sealed Tube'
_diffrn_radiation_type MoK\a
_diffrn_radiation_wavelength .71073
_diffrn_reflns_av_R_equivalents .0449
_diffrn_reflns_av_sigmaI/netI .0462
_diffrn_reflns_limit_h_max 8
_diffrn_reflns_limit_h_min -7
_diffrn_reflns_limit_k_max 12
_diffrn_reflns_limit_k_min -12
_diffrn_reflns_limit_l_max 8
_diffrn_reflns_limit_l_min -9
_diffrn_reflns_number 3613
_diffrn_reflns_theta_max 28.33
_diffrn_reflns_theta_min 3.61
_exptl_absorpt_coefficient_mu 1.140
_exptl_absorpt_correction_T_max .990310
_exptl_absorpt_correction_T_min .684459
_exptl_absorpt_correction_type 'Empirical :Multipole Expansion (Blessing, 1995)'
_exptl_crystal_density_diffrn 2.217
_exptl_crystal_F_000 288
_exptl_crystal_size_max .34
_exptl_crystal_size_mid .14
_exptl_crystal_size_min .08
_refine_diff_density_max .306
_refine_diff_density_min -.432
_refine_ls_extinction_method none
_refine_ls_goodness_of_fit_all .996
_refine_ls_goodness_of_fit_obs 1.050
_refine_ls_matrix_type full
_refine_ls_number_parameters 73
_refine_ls_number_reflns 1073
_refine_ls_number_restraints 0
_refine_ls_restrained_S_all .996
_refine_ls_restrained_S_obs 1.050
_refine_ls_R_factor_all .0417
_refine_ls_R_factor_obs .0330
_refine_ls_shift/esd_max -.001
_refine_ls_shift/esd_mean .000
_refine_ls_structure_factor_coef Fsqd
_refine_ls_weighting_details 'w=1/[\s^2^(Fo^2^)+(0.0450P)^2^+0.0000P] where P=(Fo^2^+2Fc^2^)/3'
_refine_ls_weighting_scheme calc
_refine_ls_wR_factor_all .0809
_refine_ls_wR_factor_obs .0768
_reflns_number_observed 882
_reflns_number_total 1073
_reflns_observed_criterion >2sigma(I)
_cod_data_source_file br0101.cif
_cod_data_source_block kdn250
_cod_depositor_comments
;
The following automatic conversions were performed:
'_symmetry_cell_setting' value 'Monoclinic' changed to 'monoclinic'
according to '/home/saulius/struct/CIF-dictionaries/cif_core.dic'
dictionary named 'cif_core.dic' version 2.4.1 from 2010-06-29.

Automatic conversion script
Id: cif_fix_enum 1527 2010-12-29 10:47:43Z saulius 

The following automatic conversions were performed:

'_symmetry_cell_setting' value 'Monoclinic' changed to 'monoclinic'
according to /home/saulius/struct/CIF-dictionaries/cif_core.dic
dictionary named 'cif_core.dic' version 2.4.1 from 2010-06-29.

Automatic conversion script
Id: cif_fix_values 1715 2011-07-08 13:25:40Z adriana 

The following automatic conversions were performed:

'_refine_ls_weighting_scheme' value 'calc
w=1/[\s^2^(Fo^2^)+(0.0450P)^2^+0.0000P] where P=(Fo^2^+2Fc^2^)/3' was
changed to 'calc'. New tag '_refine_ls_weighting_details' was
created. The value of the new tag was set to
'w=1/[\s^2^(Fo^2^)+(0.0450P)^2^+0.0000P] where P=(Fo^2^+2Fc^2^)/3'.

Automatic conversion script
Id: cif_fix_values 3143 2015-03-26 13:38:13Z robertas 
;
_cod_original_cell_volume 434.73(2)
_cod_original_sg_symbol_H-M 'P 21/n'
_cod_database_code 2103604
_cod_database_fobs_code 2103604

loop_
_symmetry_equiv_pos_as_xyz
'x, y, z'
'-x+1/2, y+1/2, -z+1/2'
'-x, -y, -z'
'x-1/2, -y-1/2, z-1/2'

loop_
_atom_site_aniso_label
_atom_site_aniso_U_11
_atom_site_aniso_U_22
_atom_site_aniso_U_33
_atom_site_aniso_U_12
_atom_site_aniso_U_13
_atom_site_aniso_U_23
K1 .0263(2) .0343(2) .0216(2) -.00368(13) .00464(14) .00040(13)
O4 .0283(7) .0506(8) .0193(6) .0042(5) .0078(5) .0017(5)
O2 .0385(8) .0343(7) .0349(7) -.0024(5) .0009(6) .0117(5)
N2 .0276(7) .0244(7) .0252(7) .0010(5) .0017(6) -.0030(5)
O1 .0236(7) .0456(8) .0435(8) .0074(5) .0035(6) -.0045(6)
N1 .0263(8) .0312(8) .0248(7) .0065(6) .0076(6) .0040(6)
N3 .0236(7) .0238(7) .0188(7) -.0017(5) .0038(5) -.0008(5)
O3 .0301(7) .0390(7) .0202(6) .0061(5) -.0015(5) .0019(5)

loop_
_atom_site_label
_atom_site_fract_x
_atom_site_fract_y
_atom_site_fract_z
_atom_site_U_iso_or_equiv
_atom_site_thermal_displace_type
_atom_site_calc_flag
_atom_site_occupancy
_atom_site_type_symbol
K1 .85870(6) .34234(4) .82994(5) .02730(15) Uani d 1 K
O4 1.0075(2) .34456(14) 1.2139(2) .0323(3) Uani d 1 O
O2 .7276(2) .53794(14) 1.1571(2) .0363(3) Uani d 1 O
N2 .6491(2) .46221(15) 1.2686(2) .0259(3) Uani d 1 N
O1 .4645(2) .46136(15) 1.2790(2) .0377(3) Uani d 1 O
N1 .7581(2) .3764(2) 1.4055(2) .0270(3) Uani d 1 N
N3 .9479(2) .34133(14) 1.3694(2) .0220(3) Uani d 1 N
O3 1.0592(2) .29509(14) 1.5097(2) .0302(3) Uani d 1 O

loop_
_atom_type_symbol
_atom_type_description
_atom_type_scat_dispersion_real
_atom_type_scat_dispersion_imag
_atom_type_scat_source
N N .0061 .0033 'International Tables Vol C Tables 4.2.6.8 and 6.1.1.4'
O O .0106 .0060 'International Tables Vol C Tables 4.2.6.8 and 6.1.1.4'
K K .2009 .2494 'International Tables Vol C Tables 4.2.6.8 and 6.1.1.4'

loop_
_geom_angle_atom_site_label_1
_geom_angle_atom_site_label_2
_geom_angle_atom_site_label_3
_geom_angle_site_symmetry_1
_geom_angle_site_symmetry_3
_geom_angle
O4 K1 O3 . 4_565 74.16(4)
O4 K1 O1 . 3_667 114.88(4)
O3 K1 O1 4_565 3_667 82.18(4)
O4 K1 O3 . 1_554 131.20(4)
O3 K1 O3 4_565 1_554 137.55(3)
O1 K1 O3 3_667 1_554 106.89(4)
O4 K1 O4 . 4_565 116.52(4)
O3 K1 O4 4_565 4_565 44.16(3)
O1 K1 O4 3_667 4_565 75.95(4)
O3 K1 O4 1_554 4_565 96.71(4)
O4 K1 O1 . 4_665 94.11(4)
O3 K1 O1 4_565 4_665 79.60(4)
O1 K1 O1 3_667 4_665 139.74(3)
O3 K1 O1 1_554 4_665 66.79(4)
O4 K1 O1 4_565 4_665 65.96(4)
O4 K1 O2 . 3_767 76.28(4)
O3 K1 O2 4_565 3_767 149.94(4)
O1 K1 O2 3_667 3_767 115.66(4)
O3 K1 O2 1_554 3_767 63.30(4)
O4 K1 O2 4_565 3_767 158.60(4)
O1 K1 O2 4_665 3_767 97.32(4)
O4 K1 O4 . 3_767 91.50(4)
O3 K1 O4 4_565 3_767 135.04(4)
O1 K1 O4 3_667 3_767 65.40(4)
O3 K1 O4 1_554 3_767 83.61(4)
O4 K1 O4 4_565 3_767 139.43(3)
O1 K1 O4 4_665 3_767 144.86(4)
O2 K1 O4 3_767 3_767 50.65(4)
O4 K1 N1 . 1_554 169.96(4)
O3 K1 N1 4_565 1_554 115.68(4)
O1 K1 N1 3_667 1_554 66.50(4)
O3 K1 N1 1_554 1_554 42.97(3)
O4 K1 N1 4_565 1_554 73.52(4)
O1 K1 N1 4_665 1_554 89.86(4)
O2 K1 N1 3_767 1_554 94.09(4)
O4 K1 N1 3_767 1_554 80.02(4)
O4 K1 O2 . . 50.33(4)
O3 K1 O2 4_565 . 68.74(4)
O1 K1 O2 3_667 . 64.58(4)
O3 K1 O2 1_554 . 152.97(4)
O4 K1 O2 4_565 . 105.20(4)
O1 K1 O2 4_665 . 136.99(4)
O2 K1 O2 3_767 . 96.15(4)
O4 K1 O2 3_767 . 69.47(3)
N1 K1 O2 1_554 . 129.58(4)
O4 K1 N3 . 4_565 96.09(4)
O3 K1 N3 4_565 4_565 22.20(3)
O1 K1 N3 3_667 4_565 75.46(4)
O3 K1 N3 1_554 4_565 118.48(4)
O4 K1 N3 4_565 4_565 22.29(3)
O1 K1 N3 4_665 4_565 74.16(3)
O2 K1 N3 3_767 4_565 168.32(4)
O4 K1 N3 3_767 4_565 139.57(4)
N1 K1 N3 1_554 4_565 93.86(4)
O2 K1 N3 . 4_565 85.32(3)
O4 K1 N1 . 4_665 71.05(3)
O3 K1 N1 4_565 4_665 104.18(4)
O1 K1 N1 3_667 4_665 172.59(4)
O3 K1 N1 1_554 4_665 65.86(4)
O4 K1 N1 4_565 4_665 105.82(4)
O1 K1 N1 4_665 4_665 40.28(3)
O2 K1 N1 3_767 4_665 60.38(4)
O4 K1 N1 3_767 4_665 111.03(4)
N1 K1 N1 1_554 4_665 106.86(4)
O2 K1 N1 . 4_665 121.04(4)
N3 K1 N1 4_565 4_665 108.99(3)
N3 O4 K1 . . 141.14(10)
N3 O4 K1 . 4_666 93.71(9)
K1 O4 K1 . 4_666 115.97(4)
N3 O4 K1 . 3_767 104.38(10)
K1 O4 K1 . 3_767 88.50(4)
K1 O4 K1 4_666 3_767 111.00(4)
N2 O2 K1 . 3_767 131.65(11)
N2 O2 K1 . . 109.88(10)
K1 O2 K1 3_767 . 83.85(4)
O2 N2 O1 . . 123.39(14)
O2 N2 N1 . . 124.24(14)
O1 N2 N1 . . 112.22(14)
O2 N2 K1 . 4_566 146.44(11)
O1 N2 K1 . 4_566 54.36(8)
N1 N2 K1 . 4_566 72.00(9)
N2 O1 K1 . 3_667 134.11(11)
N2 O1 K1 . 4_566 105.60(10)
K1 O1 K1 3_667 4_566 117.64(4)
N3 N1 N2 . . 114.05(13)
N3 N1 K1 . 1_556 94.73(9)
N2 N1 K1 . 1_556 142.32(10)
N3 N1 K1 . 4_566 124.19(10)
N2 N1 K1 . 4_566 84.51(9)
K1 N1 K1 1_556 4_566 99.45(4)
O4 N3 O3 . . 121.17(14)
O4 N3 N1 . . 125.71(13)
O3 N3 N1 . . 112.98(13)
O4 N3 K1 . 4_666 64.01(8)
O3 N3 K1 . 4_666 58.63(8)
N1 N3 K1 . 4_666 161.65(10)
O4 N3 K1 . 1_556 171.18(11)
O3 N3 K1 . 1_556 51.55(8)
N1 N3 K1 . 1_556 62.16(8)
K1 N3 K1 4_666 1_556 109.76(4)
N3 O3 K1 . 4_666 99.17(9)
N3 O3 K1 . 1_556 108.40(9)
K1 O3 K1 4_666 1_556 151.25(5)

loop_
_geom_bond_atom_site_label_1
_geom_bond_atom_site_label_2
_geom_bond_site_symmetry_2
_geom_bond_distance
K1 O4 . 2.8043(14)
K1 O3 4_565 2.8070(13)
K1 O1 3_667 2.8313(13)
K1 O3 1_554 2.8386(13)
K1 O4 4_565 2.9235(13)
K1 O1 4_665 2.9238(15)
K1 O2 3_767 2.9399(14)
K1 O4 3_767 3.0508(14)
K1 N1 1_554 3.051(2)
K1 O2 . 3.175(2)
K1 N3 4_565 3.2457(14)
K1 N1 4_665 3.311(2)
O4 N3 . 1.233(2)
O4 K1 4_666 2.9235(13)
O4 K1 3_767 3.0508(14)
O2 N2 . 1.229(2)
O2 K1 3_767 2.9398(14)
N2 O1 . 1.233(2)
N2 N1 . 1.387(2)
N2 K1 4_566 3.4652(15)
O1 K1 3_667 2.8313(13)
O1 K1 4_566 2.9238(15)
N1 N3 . 1.354(2)
N1 K1 1_556 3.051(2)
N1 K1 4_566 3.311(2)
N3 O3 . 1.242(2)
N3 K1 4_666 3.2457(14)
N3 K1 1_556 3.4391(14)
O3 K1 4_666 2.8070(13)
O3 K1 1_556 2.8385(13)
